data_4345418
loop_
_publ_author_name
'Thu\'ery, Pierre'
'Harrowfield, Jack'

_publ_section_title
;
 Coordination Polymers and Cage-Containing Frameworks in Uranyl Ion
 Complexes with rac- and (1R,2R)-trans-1,2-Cyclohexanedicarboxylates:
 Consequences of Chirality.
;
_journal_issue 3
_journal_name_full 'Inorganic chemistry'
_journal_page_first 1455
_journal_page_last 1469
_journal_paper_doi 10.1021/acs.inorgchem.6b02537
_journal_volume 56
_journal_year 2017
_chemical_absolute_configuration syn
_chemical_formula_sum 'C26 H34 Cu N2 O13 U'
_chemical_formula_weight 884.12
_space_group_crystal_system orthorhombic
_space_group_IT_number 18
_space_group_name_Hall 'P 2 2ab'
_space_group_name_H-M_alt 'P 21 21 2'
_symmetry_space_group_name_Hall 'P 2 2ab'
_symmetry_space_group_name_H-M 'P 21 21 2'
_atom_sites_solution_hydrogens mixed
_audit_creation_method SHELXL-2014
_cell_angle_alpha 90
_cell_angle_beta 90
_cell_angle_gamma 90
_cell_formula_units_Z 4
_cell_length_a 19.1847(8)
_cell_length_b 23.8680(11)
_cell_length_c 6.4934(2)
_cell_measurement_reflns_used 67862
_cell_measurement_temperature 150(2)
_cell_measurement_theta_max 28.70
_cell_measurement_theta_min 2.12
_cell_volume 2973.3(2)
_computing_cell_refinement 'HKL2000 (Otwinowski & Minor, 1997)'
_computing_data_collection 'COLLECT (Nonius, 1998)'
_computing_data_reduction 'HKL2000 (Otwinowski & Minor, 1997)'
_computing_molecular_graphics 'SHELXTL (Sheldrick, 2008)'
_computing_publication_material 'SHELXTL (Sheldrick, 2008); PLATON (Spek, 2003)'
_computing_structure_refinement 'SHELXL (Sheldrick, 2015)'
_computing_structure_solution 'SHELXT (Sheldrick, 2015)'
_diffrn_ambient_temperature 150(2)
_diffrn_measured_fraction_theta_full 0.998
_diffrn_measured_fraction_theta_max 0.998
_diffrn_measurement_device_type 'Nonius Kappa-CCD area-detector diffractometer'
_diffrn_measurement_method 'two \f and three \w scans with 2\% steps (327 frames)'
_diffrn_radiation_monochromator graphite
_diffrn_radiation_source 'fine-focus sealed tube'
_diffrn_radiation_type MoK\a
_diffrn_radiation_wavelength 0.71073
_diffrn_reflns_av_R_equivalents 0.0305
_diffrn_reflns_av_unetI/netI 0.0440
_diffrn_reflns_Laue_measured_fraction_full 0.998
_diffrn_reflns_Laue_measured_fraction_max 0.998
_diffrn_reflns_limit_h_max 25
_diffrn_reflns_limit_h_min -25
_diffrn_reflns_limit_k_max 32
_diffrn_reflns_limit_k_min -32
_diffrn_reflns_limit_l_max 8
_diffrn_reflns_limit_l_min -8
_diffrn_reflns_number 67862
_diffrn_reflns_point_group_measured_fraction_full 0.999
_diffrn_reflns_point_group_measured_fraction_max 0.999
_diffrn_reflns_theta_full 25.242
_diffrn_reflns_theta_max 28.698
_diffrn_reflns_theta_min 2.123
_diffrn_standards_decay_% 0
_diffrn_standards_interval_time 0
_diffrn_standards_number 0
_exptl_absorpt_coefficient_mu 6.224
_exptl_absorpt_correction_T_max 0.780
_exptl_absorpt_correction_T_min 0.540
_exptl_absorpt_correction_type multi-scan
_exptl_absorpt_process_details 'SCALEPACK (Otwinowski & Minor, 1997)'
_exptl_crystal_colour 'translucent light blue-green'
_exptl_crystal_density_diffrn 1.975
_exptl_crystal_description lath
_exptl_crystal_F_000 1716
_exptl_crystal_size_max 0.22
_exptl_crystal_size_mid 0.10
_exptl_crystal_size_min 0.04
_refine_diff_density_max 1.112
_refine_diff_density_min -0.888
_refine_diff_density_rms 0.115
_refine_ls_abs_structure_details
;
The enantiomerically pure form of the ligand was used.
;
_refine_ls_abs_structure_Flack -0.008(7)
_refine_ls_extinction_method none
_refine_ls_goodness_of_fit_ref 1.049
_refine_ls_hydrogen_treatment constr
_refine_ls_matrix_type full
_refine_ls_number_parameters 407
_refine_ls_number_reflns 7676
_refine_ls_number_restraints 24
_refine_ls_restrained_S_all 1.049
_refine_ls_R_factor_all 0.0403
_refine_ls_R_factor_gt 0.0326
_refine_ls_shift/su_max 0.001
_refine_ls_shift/su_mean 0.000
_refine_ls_structure_factor_coef Fsqd
_refine_ls_weighting_details 'w=1/[\s^2^(Fo^2^)+(0.0211P)^2^+6.2032P] where P=(Fo^2^+2Fc^2^)/3'
_refine_ls_weighting_scheme calc
_refine_ls_wR_factor_gt 0.0609
_refine_ls_wR_factor_ref 0.0625
_reflns_Friedel_coverage 0.766
_reflns_Friedel_fraction_full 1.000
_reflns_Friedel_fraction_max 1.000
_reflns_number_gt 6926
_reflns_number_total 7676
_reflns_threshold_expression 'I > 2\s(I)'
_cod_data_source_file ic6b02537_si_002.cif
_cod_data_source_block 8
_cod_database_code 4345418
_shelx_space_group_comment
;
The symmetry employed for this shelxl refinement is uniquely defined
by the following loop, which should always be used as a source of
symmetry information in preference to the above space-group names.
They are only intended as comments.
;
_shelxl_version_number 2014-3

loop_
_space_group_symop_operation_xyz
'x, y, z'
'-x, -y, z'
'-x+1/2, y+1/2, -z'
'x+1/2, -y+1/2, -z'

loop_
_atom_site_label
_atom_site_type_symbol
_atom_site_fract_x
_atom_site_fract_y
_atom_site_fract_z
_atom_site_U_iso_or_equiv
_atom_site_adp_type
_atom_site_occupancy
_atom_site_site_symmetry_order
_atom_site_calc_flag
_atom_site_refinement_flags_posn
_atom_site_refinement_flags_adp
_atom_site_refinement_flags_occupancy
U1 U 0.68096(2) 0.72791(2) 0.31362(4) 0.02112(7) Uani 1 1 d . . .
Cu1 Cu 0.87977(4) 0.75245(3) 0.16314(13) 0.02280(17) Uani 1 1 d . . .
O1 O 0.7134(2) 0.7933(2) 0.2245(7) 0.0276(11) Uani 1 1 d . . .
O2 O 0.6492(3) 0.6622(2) 0.4108(8) 0.0311(12) Uani 1 1 d . . .
O3 O 0.6641(2) 0.7745(2) 0.6469(7) 0.0288(10) Uani 1 1 d . . .
O4 O 0.5769(2) 0.7755(2) 0.4302(7) 0.0296(11) Uani 1 1 d . . .
O5 O 0.5969(2) 0.7251(2) 1.0595(7) 0.0264(10) Uani 1 1 d . . .
O6 O 0.4884(3) 0.7433(2) 0.9670(8) 0.0322(12) Uani 1 1 d . . .
O7 O 0.7860(2) 0.7126(2) 0.4954(7) 0.0241(11) Uani 1 1 d . . .
O8 O 0.8892(2) 0.6911(2) 0.3652(7) 0.0249(11) Uani 1 1 d . . .
O9 O 0.7473(2) 0.6785(2) 1.0717(7) 0.0279(11) Uani 1 1 d . . .
O10 O 0.8529(3) 0.6990(2) 0.9486(8) 0.0257(11) Uani 1 1 d . . .
O11 O 0.5843(4) 0.6294(3) 0.8106(13) 0.072(2) Uani 1 1 d . . .
H11A H 0.5819 0.6415 0.6665 0.086 Uiso 1 1 d R U .
H11B H 0.5821 0.6579 0.9044 0.086 Uiso 1 1 d R U .
O12A O 0.6243(15) 0.5417(11) 0.401(4) 0.081(7) Uani 0.5 1 d . U P
O12B O 0.6352(17) 0.5410(11) 0.288(4) 0.093(9) Uani 0.5 1 d . U P
O13A O 0.5541(11) 0.5248(7) 1.005(3) 0.061(5) Uani 0.5 1 d . U P
O13B O 0.5693(12) 0.5342(9) 0.890(4) 0.097(8) Uani 0.5 1 d . U P
N1 N 0.8452(3) 0.8184(2) 0.0040(8) 0.0224(12) Uani 1 1 d . . .
N2 N 0.9101(3) 0.8123(2) 0.3560(8) 0.0241(13) Uani 1 1 d . . .
C1 C 0.5642(3) 0.8326(3) 0.7299(10) 0.0231(16) Uani 1 1 d . . .
H1 H 0.5140 0.8309 0.6889 0.028 Uiso 1 1 calc R U .
C2 C 0.5687(4) 0.8200(3) 0.9611(11) 0.0242(15) Uani 1 1 d . . .
H2 H 0.6179 0.8255 1.0073 0.029 Uiso 1 1 calc R U .
C3 C 0.5220(4) 0.8613(3) 1.0764(12) 0.0318(17) Uani 1 1 d . . .
H3A H 0.5242 0.8536 1.2261 0.038 Uiso 1 1 calc R U .
H3B H 0.4731 0.8565 1.0311 0.038 Uiso 1 1 calc R U .
C4 C 0.5458(5) 0.9214(3) 1.0344(14) 0.039(2) Uani 1 1 d . . .
H4A H 0.5141 0.9477 1.1062 0.047 Uiso 1 1 calc R U .
H4B H 0.5932 0.9267 1.0912 0.047 Uiso 1 1 calc R U .
C5 C 0.5465(4) 0.9352(3) 0.8057(16) 0.0392(18) Uani 1 1 d . . .
H5A H 0.5661 0.9731 0.7849 0.047 Uiso 1 1 calc R U .
H5B H 0.4982 0.9351 0.7521 0.047 Uiso 1 1 calc R U .
C6 C 0.5904(4) 0.8921(3) 0.6867(14) 0.0319(16) Uani 1 1 d . . .
H6A H 0.5874 0.8999 0.5372 0.038 Uiso 1 1 calc R U .
H6B H 0.6398 0.8953 0.7287 0.038 Uiso 1 1 calc R U .
C7 C 0.6038(3) 0.7915(3) 0.5976(10) 0.0240(15) Uani 1 1 d . . .
C8 C 0.5483(4) 0.7597(3) 0.9989(10) 0.0242(16) Uani 1 1 d . . .
C9 C 0.8415(4) 0.6280(3) 0.6121(10) 0.0206(14) Uani 1 1 d . . .
H9 H 0.8891 0.6248 0.6743 0.025 Uiso 1 1 calc R U .
C10 C 0.7883(4) 0.6256(3) 0.7850(11) 0.0241(15) Uani 1 1 d . . .
H10 H 0.7409 0.6294 0.7225 0.029 Uiso 1 1 calc R U .
C11 C 0.7913(4) 0.5690(3) 0.8977(11) 0.0295(17) Uani 1 1 d . . .
H11C H 0.8370 0.5652 0.9676 0.035 Uiso 1 1 calc R U .
H11D H 0.7545 0.5677 1.0043 0.035 Uiso 1 1 calc R U .
C12 C 0.7814(5) 0.5202(3) 0.7483(12) 0.039(2) Uani 1 1 d . . .
H12A H 0.7865 0.4844 0.8237 0.046 Uiso 1 1 calc R U .
H12B H 0.7338 0.5216 0.6901 0.046 Uiso 1 1 calc R U .
C13 C 0.8344(5) 0.5223(3) 0.5738(12) 0.037(2) Uani 1 1 d . . .
H13A H 0.8248 0.4917 0.4749 0.045 Uiso 1 1 calc R U .
H13B H 0.8818 0.5166 0.6302 0.045 Uiso 1 1 calc R U .
C14 C 0.8314(4) 0.5785(3) 0.4620(11) 0.0284(16) Uani 1 1 d . . .
H14A H 0.7857 0.5822 0.3925 0.034 Uiso 1 1 calc R U .
H14B H 0.8681 0.5797 0.3552 0.034 Uiso 1 1 calc R U .
C15 C 0.8391(3) 0.6813(3) 0.4848(10) 0.0203(14) Uani 1 1 d . . .
C16 C 0.7968(4) 0.6717(3) 0.9444(10) 0.0222(15) Uani 1 1 d . . .
C17 C 0.8090(3) 0.8171(3) -0.1705(12) 0.0265(14) Uani 1 1 d . . .
H17 H 0.7978 0.7817 -0.2290 0.032 Uiso 1 1 calc R U .
C18 C 0.7868(4) 0.8654(3) -0.2705(11) 0.0306(17) Uani 1 1 d . . .
H18 H 0.7614 0.8630 -0.3957 0.037 Uiso 1 1 calc R U .
C19 C 0.8024(4) 0.9165(3) -0.1852(15) 0.0349(18) Uani 1 1 d . . .
H19 H 0.7880 0.9502 -0.2508 0.042 Uiso 1 1 calc R U .
C20 C 0.8395(4) 0.9184(3) -0.0011(12) 0.0310(17) Uani 1 1 d . . .
H20 H 0.8506 0.9533 0.0611 0.037 Uiso 1 1 calc R U .
C21 C 0.8600(4) 0.8687(3) 0.0897(11) 0.0252(16) Uani 1 1 d . . .
C22 C 0.8994(3) 0.8655(3) 0.2853(11) 0.0249(15) Uani 1 1 d . . .
C23 C 0.9231(4) 0.9114(3) 0.3928(12) 0.0339(18) Uani 1 1 d . . .
H23 H 0.9143 0.9482 0.3436 0.041 Uiso 1 1 calc R U .
C24 C 0.9601(4) 0.9033(3) 0.5738(12) 0.0358(18) Uani 1 1 d . . .
H24 H 0.9773 0.9345 0.6489 0.043 Uiso 1 1 calc R U .
C25 C 0.9716(4) 0.8498(3) 0.6435(11) 0.0328(18) Uani 1 1 d . . .
H25 H 0.9971 0.8435 0.7669 0.039 Uiso 1 1 calc R U .
C26 C 0.9455(4) 0.8047(3) 0.5312(11) 0.0285(16) Uani 1 1 d . . .
H26 H 0.9530 0.7677 0.5802 0.034 Uiso 1 1 calc R U .

loop_
_atom_site_aniso_label
_atom_site_aniso_U_11
_atom_site_aniso_U_22
_atom_site_aniso_U_33
_atom_site_aniso_U_23
_atom_site_aniso_U_13
_atom_site_aniso_U_12
U1 0.01774(10) 0.02415(11) 0.02147(10) -0.00009(11) 0.00086(11) 0.00109(11)
Cu1 0.0227(4) 0.0234(4) 0.0223(4) -0.0001(3) 0.0008(4) -0.0006(3)
O1 0.023(2) 0.028(3) 0.031(3) 0.007(2) -0.002(2) 0.000(2)
O2 0.031(3) 0.027(3) 0.035(3) 0.001(2) 0.002(2) -0.001(2)
O3 0.027(2) 0.034(3) 0.026(2) -0.005(2) -0.0005(18) 0.007(2)
O4 0.022(2) 0.041(3) 0.026(2) -0.008(3) 0.001(2) 0.004(3)
O5 0.021(2) 0.028(3) 0.030(2) -0.002(2) -0.0011(19) 0.002(2)
O6 0.024(3) 0.034(3) 0.039(3) 0.003(2) -0.007(2) -0.003(2)
O7 0.021(2) 0.028(3) 0.023(2) -0.0007(19) -0.0024(19) 0.008(2)
O8 0.024(2) 0.027(3) 0.023(3) 0.0023(19) 0.000(2) 0.000(2)
O9 0.025(3) 0.035(3) 0.024(2) -0.008(2) 0.001(2) 0.005(2)
O10 0.026(3) 0.028(3) 0.022(2) -0.003(2) 0.001(2) 0.000(2)
O11 0.089(5) 0.078(5) 0.048(4) -0.022(5) 0.008(5) -0.035(4)
O12A 0.078(13) 0.061(12) 0.103(15) 0.004(13) -0.021(14) -0.002(10)
O12B 0.104(15) 0.051(11) 0.124(19) -0.020(13) 0.003(15) 0.012(10)
O13A 0.082(11) 0.031(8) 0.069(10) 0.013(7) 0.007(9) 0.007(7)
O13B 0.077(12) 0.078(13) 0.135(18) 0.030(13) -0.030(13) -0.002(10)
N1 0.022(3) 0.027(3) 0.018(3) 0.005(2) 0.004(2) -0.001(2)
N2 0.021(3) 0.030(3) 0.022(3) 0.000(2) 0.001(2) 0.001(2)
C1 0.018(3) 0.028(4) 0.024(4) -0.002(3) 0.001(3) 0.003(3)
C2 0.025(4) 0.027(4) 0.021(3) 0.001(3) 0.002(3) 0.001(3)
C3 0.030(4) 0.033(4) 0.032(4) -0.005(3) -0.002(3) 0.004(3)
C4 0.046(5) 0.026(4) 0.045(5) -0.005(4) 0.009(4) 0.002(4)
C5 0.040(4) 0.022(4) 0.056(5) -0.002(4) 0.005(5) 0.004(3)
C6 0.037(4) 0.023(4) 0.036(4) 0.007(4) 0.005(4) 0.000(3)
C7 0.020(3) 0.028(4) 0.024(3) 0.001(3) 0.003(3) -0.004(3)
C8 0.027(4) 0.029(5) 0.017(3) -0.002(3) -0.006(3) 0.005(3)
C9 0.023(3) 0.021(4) 0.018(3) 0.000(2) 0.001(3) 0.005(3)
C10 0.026(3) 0.029(4) 0.018(4) -0.003(3) 0.000(3) -0.004(3)
C11 0.041(4) 0.025(4) 0.023(3) 0.002(3) 0.006(3) -0.001(3)
C12 0.050(5) 0.024(4) 0.042(5) 0.002(3) 0.007(4) -0.006(4)
C13 0.051(6) 0.028(4) 0.034(4) -0.005(3) 0.002(4) 0.004(4)
C14 0.033(4) 0.026(4) 0.026(3) -0.004(3) 0.005(3) 0.004(3)
C15 0.020(3) 0.023(4) 0.018(3) -0.004(3) -0.001(2) 0.000(3)
C16 0.026(4) 0.023(4) 0.017(3) 0.004(3) 0.001(3) 0.008(3)
C17 0.023(3) 0.030(3) 0.026(3) 0.002(3) -0.001(3) -0.002(3)
C18 0.026(3) 0.039(5) 0.027(4) 0.004(3) 0.001(3) -0.001(3)
C19 0.037(4) 0.026(4) 0.042(4) 0.004(4) -0.005(4) 0.005(3)
C20 0.034(4) 0.023(4) 0.037(4) -0.001(3) 0.000(3) 0.001(3)
C21 0.023(4) 0.024(4) 0.028(4) -0.003(3) 0.004(3) -0.006(3)
C22 0.023(3) 0.030(4) 0.022(4) -0.001(3) 0.004(3) 0.000(3)
C23 0.038(4) 0.030(4) 0.034(4) 0.002(3) -0.003(3) -0.005(3)
C24 0.036(4) 0.036(5) 0.036(4) -0.011(4) -0.001(4) -0.006(4)
C25 0.025(4) 0.045(5) 0.028(4) -0.003(3) 0.003(3) -0.004(3)
C26 0.026(4) 0.035(4) 0.025(4) 0.003(3) 0.000(3) 0.003(3)

loop_
_atom_type_symbol
_atom_type_description
_atom_type_scat_dispersion_real
_atom_type_scat_dispersion_imag
_atom_type_scat_source
C C 0.0033 0.0016 'International Tables Vol C Tables 4.2.6.8 and 6.1.1.4'
H H 0.0000 0.0000 'International Tables Vol C Tables 4.2.6.8 and 6.1.1.4'
N N 0.0061 0.0033 'International Tables Vol C Tables 4.2.6.8 and 6.1.1.4'
O O 0.0106 0.0060 'International Tables Vol C Tables 4.2.6.8 and 6.1.1.4'
Cu Cu 0.3201 1.2651 'International Tables Vol C Tables 4.2.6.8 and 6.1.1.4'
U U -9.6767 9.6646 'International Tables Vol C Tables 4.2.6.8 and 6.1.1.4'

loop_
_geom_angle_atom_site_label_1
_geom_angle_atom_site_label_2
_geom_angle_atom_site_label_3
_geom_angle
_geom_angle_site_symmetry_1
_geom_angle_site_symmetry_3
O1 U1 O2 178.4(2) . .
O1 U1 O5 92.2(2) . 1_554
O2 U1 O5 89.3(2) . 1_554
O1 U1 O9 91.9(2) . 1_554
O2 U1 O9 88.9(2) . 1_554
O5 U1 O9 83.43(17) 1_554 1_554
O1 U1 O7 90.00(19) . .
O2 U1 O7 88.7(2) . .
O5 U1 O7 161.45(16) 1_554 .
O9 U1 O7 78.09(16) 1_554 .
O1 U1 O4 88.8(2) . .
O2 U1 O4 91.2(2) . .
O5 U1 O4 70.16(16) 1_554 .
O9 U1 O4 153.59(16) 1_554 .
O7 U1 O4 128.32(15) . .
O1 U1 O3 86.3(2) . .
O2 U1 O3 92.4(2) . .
O5 U1 O3 123.46(15) 1_554 .
O9 U1 O3 153.08(16) 1_554 .
O7 U1 O3 75.06(15) . .
O4 U1 O3 53.31(15) . .
O10 Cu1 O8 90.8(2) 1_554 .
O10 Cu1 N2 173.7(2) 1_554 .
O8 Cu1 N2 95.0(2) . .
O10 Cu1 N1 93.3(2) 1_554 .
O8 Cu1 N1 163.6(2) . .
N2 Cu1 N1 81.7(2) . .
O10 Cu1 O6 90.3(2) 1_554 4_566
O8 Cu1 O6 101.40(19) . 4_566
N2 Cu1 O6 86.2(2) . 4_566
N1 Cu1 O6 94.4(2) . 4_566
C7 O3 U1 92.4(4) . .
C7 O4 U1 94.2(4) . .
C8 O5 U1 134.0(4) . 1_556
C8 O6 Cu1 155.9(5) . 4_466
C15 O7 U1 138.7(4) . .
C15 O8 Cu1 118.5(4) . .
C16 O9 U1 155.3(5) . 1_556
C16 O10 Cu1 125.3(5) . 1_556
H11A O11 H11B 114.5 . .
C17 N1 C21 118.8(6) . .
C17 N1 Cu1 126.6(5) . .
C21 N1 Cu1 114.6(5) . .
C26 N2 C22 119.3(6) . .
C26 N2 Cu1 126.0(5) . .
C22 N2 Cu1 114.4(5) . .
C7 C1 C6 109.5(6) . .
C7 C1 C2 113.6(6) . .
C6 C1 C2 110.0(6) . .
C7 C1 H1 107.8 . .
C6 C1 H1 107.8 . .
C2 C1 H1 107.8 . .
C8 C2 C3 112.5(6) . .
C8 C2 C1 109.4(6) . .
C3 C2 C1 108.7(6) . .
C8 C2 H2 108.7 . .
C3 C2 H2 108.7 . .
C1 C2 H2 108.7 . .
C2 C3 C4 110.0(6) . .
C2 C3 H3A 109.7 . .
C4 C3 H3A 109.7 . .
C2 C3 H3B 109.7 . .
C4 C3 H3B 109.7 . .
H3A C3 H3B 108.2 . .
C5 C4 C3 112.3(7) . .
C5 C4 H4A 109.1 . .
C3 C4 H4A 109.1 . .
C5 C4 H4B 109.1 . .
C3 C4 H4B 109.1 . .
H4A C4 H4B 107.9 . .
C4 C5 C6 110.5(7) . .
C4 C5 H5A 109.5 . .
C6 C5 H5A 109.5 . .
C4 C5 H5B 109.5 . .
C6 C5 H5B 109.5 . .
H5A C5 H5B 108.1 . .
C1 C6 C5 110.4(6) . .
C1 C6 H6A 109.6 . .
C5 C6 H6A 109.6 . .
C1 C6 H6B 109.6 . .
C5 C6 H6B 109.6 . .
H6A C6 H6B 108.1 . .
O4 C7 O3 119.7(6) . .
O4 C7 C1 118.7(6) . .
O3 C7 C1 121.6(6) . .
O6 C8 O5 121.1(6) . .
O6 C8 C2 121.0(6) . .
O5 C8 C2 117.9(6) . .
C15 C9 C10 114.4(6) . .
C15 C9 C14 107.1(5) . .
C10 C9 C14 110.6(6) . .
C15 C9 H9 108.2 . .
C10 C9 H9 108.2 . .
C14 C9 H9 108.2 . .
C9 C10 C16 113.8(6) . .
C9 C10 C11 111.0(6) . .
C16 C10 C11 108.0(6) . .
C9 C10 H10 107.9 . .
C16 C10 H10 107.9 . .
C11 C10 H10 107.9 . .
C12 C11 C10 111.3(6) . .
C12 C11 H11C 109.4 . .
C10 C11 H11C 109.4 . .
C12 C11 H11D 109.4 . .
C10 C11 H11D 109.4 . .
H11C C11 H11D 108.0 . .
C13 C12 C11 111.4(6) . .
C13 C12 H12A 109.4 . .
C11 C12 H12A 109.4 . .
C13 C12 H12B 109.4 . .
C11 C12 H12B 109.4 . .
H12A C12 H12B 108.0 . .
C12 C13 C14 110.9(6) . .
C12 C13 H13A 109.5 . .
C14 C13 H13A 109.5 . .
C12 C13 H13B 109.5 . .
C14 C13 H13B 109.5 . .
H13A C13 H13B 108.0 . .
C13 C14 C9 111.6(6) . .
C13 C14 H14A 109.3 . .
C9 C14 H14A 109.3 . .
C13 C14 H14B 109.3 . .
C9 C14 H14B 109.3 . .
H14A C14 H14B 108.0 . .
O8 C15 O7 122.7(6) . .
O8 C15 C9 117.9(6) . .
O7 C15 C9 119.3(6) . .
O10 C16 O9 124.0(7) . .
O10 C16 C10 118.8(6) . .
O9 C16 C10 117.1(6) . .
N1 C17 C18 122.6(7) . .
N1 C17 H17 118.7 . .
C18 C17 H17 118.7 . .
C19 C18 C17 118.8(7) . .
C19 C18 H18 120.6 . .
C17 C18 H18 120.6 . .
C18 C19 C20 119.0(7) . .
C18 C19 H19 120.5 . .
C20 C19 H19 120.5 . .
C21 C20 C19 119.0(7) . .
C21 C20 H20 120.5 . .
C19 C20 H20 120.5 . .
N1 C21 C20 121.7(7) . .
N1 C21 C22 114.5(6) . .
C20 C21 C22 123.7(7) . .
N2 C22 C23 121.3(7) . .
N2 C22 C21 114.4(6) . .
C23 C22 C21 124.3(7) . .
C22 C23 C24 119.3(8) . .
C22 C23 H23 120.4 . .
C24 C23 H23 120.4 . .
C25 C24 C23 119.4(7) . .
C25 C24 H24 120.3 . .
C23 C24 H24 120.3 . .
C24 C25 C26 119.2(7) . .
C24 C25 H25 120.4 . .
C26 C25 H25 120.4 . .
N2 C26 C25 121.6(7) . .
N2 C26 H26 119.2 . .
C25 C26 H26 119.2 . .

loop_
_geom_bond_atom_site_label_1
_geom_bond_atom_site_label_2
_geom_bond_distance
_geom_bond_site_symmetry_2
U1 O1 1.777(5) .
U1 O2 1.796(5) .
U1 O5 2.309(5) 1_554
U1 O9 2.341(5) 1_554
U1 O7 2.364(5) .
U1 O4 2.419(5) .
U1 O3 2.455(4) .
Cu1 O10 1.957(5) 1_554
Cu1 O8 1.974(5) .
Cu1 N2 1.987(6) .
Cu1 N1 1.996(6) .
Cu1 O6 2.250(5) 4_566
O3 C7 1.266(8) .
O4 C7 1.263(8) .
O5 C8 1.306(8) .
O5 U1 2.309(5) 1_556
O6 C8 1.232(8) .
O6 Cu1 2.250(5) 4_466
O7 C15 1.265(8) .
O8 C15 1.259(8) .
O9 C16 1.268(8) .
O9 U1 2.341(5) 1_556
O10 C16 1.260(8) .
O10 Cu1 1.957(5) 1_556
O11 H11A 0.9800 .
O11 H11B 0.9141 .
N1 C17 1.330(9) .
N1 C21 1.353(9) .
N2 C26 1.337(9) .
N2 C22 1.365(9) .
C1 C7 1.510(9) .
C1 C6 1.531(10) .
C1 C2 1.534(9) .
C1 H1 1.0000 .
C2 C8 1.512(10) .
C2 C3 1.527(10) .
C2 H2 1.0000 .
C3 C4 1.529(11) .
C3 H3A 0.9900 .
C3 H3B 0.9900 .
C4 C5 1.521(13) .
C4 H4A 0.9900 .
C4 H4B 0.9900 .
C5 C6 1.537(11) .
C5 H5A 0.9900 .
C5 H5B 0.9900 .
C6 H6A 0.9900 .
C6 H6B 0.9900 .
C9 C15 1.518(9) .
C9 C10 1.520(9) .
C9 C14 1.544(9) .
C9 H9 1.0000 .
C10 C16 1.520(10) .
C10 C11 1.538(10) .
C10 H10 1.0000 .
C11 C12 1.527(10) .
C11 H11C 0.9900 .
C11 H11D 0.9900 .
C12 C13 1.523(11) .
C12 H12A 0.9900 .
C12 H12B 0.9900 .
C13 C14 1.526(10) .
C13 H13A 0.9900 .
C13 H13B 0.9900 .
C14 H14A 0.9900 .
C14 H14B 0.9900 .
C17 C18 1.389(10) .
C17 H17 0.9500 .
C18 C19 1.374(11) .
C18 H18 0.9500 .
C19 C20 1.393(12) .
C19 H19 0.9500 .
C20 C21 1.382(11) .
C20 H20 0.9500 .
C21 C22 1.479(10) .
C22 C23 1.376(10) .
C23 C24 1.386(11) .
C23 H23 0.9500 .
C24 C25 1.374(11) .
C24 H24 0.9500 .
C25 C26 1.392(11) .
C25 H25 0.9500 .
C26 H26 0.9500 .

loop_
_geom_hbond_atom_site_label_D
_geom_hbond_atom_site_label_H
_geom_hbond_atom_site_label_A
_geom_hbond_distance_DH
_geom_hbond_distance_HA
_geom_hbond_distance_DA
_geom_hbond_angle_DHA
O11 H11A O2 0.98 2.16 2.984(10) 140.5
O11 H11B O5 0.91 1.91 2.808(9) 165.2
